data_4307229
loop_
_publ_author_name
'Felipe G\'andara'
'Alberto Garc\'ia-Cort\'es'
'Concepci\'on Cascales'
'Berta G\'omez-Lor'
'Enrique Guti\'errez-Puebla'
'Marta Iglesias'
'Angeles Monge'
'Natalia Snejko'

_publ_contact_author
;
        E. Gutierrez-Puebla
        Instituto de Ciencia de Materiales
        CSIC
        Campus de Cantoblanco
        28049 MADRID
        Spain
;
_publ_contact_author_email egutierrez@icmm.csic.es
_publ_contact_author_fax '34 1 372-0623'
_publ_contact_author_phone '34 1 334-9024'
_publ_section_title
;
Rare Earth Arenedisulfonate Metal-Organic Frameworks: An Approach
toward Polyhedral Diversity and Variety of Functional Compounds
;
_journal_name_full 'Inorganic Chemistry'
_journal_page_first 3475
_journal_page_last 3484
_journal_paper_doi 10.1021/ic0617689
_journal_volume 46
_journal_year 2007
_chemical_formula_moiety 'C15 H19.50 Nd2.50 O16.50 S3'
_chemical_formula_sum 'C15 H19.5 Nd2.5 O16.5 S3'
_chemical_formula_weight 920.59
_chemical_name_systematic
; 
 ? 
;
_space_group_IT_number 15
_symmetry_cell_setting monoclinic
_symmetry_space_group_name_Hall '-C 2yc'
_symmetry_space_group_name_H-M 'C 1 2/c 1'
_atom_sites_solution_hydrogens geom
_atom_sites_solution_primary direct
_atom_sites_solution_secondary difmap
_audit_creation_method SHELXL-97
_cell_angle_alpha 90.00
_cell_angle_beta 110.395(2)
_cell_angle_gamma 90.00
_cell_formula_units_Z 8
_cell_length_a 34.228(4)
_cell_length_b 5.9374(7)
_cell_length_c 24.332(3)
_cell_measurement_reflns_used 4595
_cell_measurement_temperature 296(2)
_cell_measurement_theta_max 28.82
_cell_measurement_theta_min 2.54
_cell_volume 4634.9(10)
_computing_cell_refinement 'Bruker SMART'
_computing_data_collection 'Bruker SMART'
_computing_data_reduction 'Bruker SAINT'
_computing_molecular_graphics 'Bruker SHELXTL'
_computing_publication_material 'Bruker SHELXTL'
_computing_structure_refinement 'SHELXL-97 (Sheldrick, 1997)'
_computing_structure_solution 'SHELXS-97 (Sheldrick, 1990)'
_diffrn_ambient_temperature 296(2)
_diffrn_measured_fraction_theta_full 0.927
_diffrn_measured_fraction_theta_max 0.927
_diffrn_measurement_device_type 'CCD area detector'
_diffrn_measurement_method 'phi and omega scans'
_diffrn_radiation_monochromator graphite
_diffrn_radiation_source 'fine-focus sealed tube'
_diffrn_radiation_type MoK\a
_diffrn_radiation_wavelength 0.71073
_diffrn_reflns_av_R_equivalents 0.0417
_diffrn_reflns_av_sigmaI/netI 0.0451
_diffrn_reflns_limit_h_max 45
_diffrn_reflns_limit_h_min -44
_diffrn_reflns_limit_k_max 7
_diffrn_reflns_limit_k_min -7
_diffrn_reflns_limit_l_max 32
_diffrn_reflns_limit_l_min -33
_diffrn_reflns_number 20084
_diffrn_reflns_theta_full 29.07
_diffrn_reflns_theta_max 29.07
_diffrn_reflns_theta_min 1.27
_exptl_absorpt_coefficient_mu 5.880
_exptl_absorpt_correction_T_max 0.7575
_exptl_absorpt_correction_T_min 0.5909
_exptl_absorpt_correction_type multi-scan
_exptl_absorpt_process_details SABABS
_exptl_crystal_colour pink
_exptl_crystal_density_diffrn 2.639
_exptl_crystal_density_meas 0
_exptl_crystal_density_method 'not measured'
_exptl_crystal_description prismatic
_exptl_crystal_F_000 3516
_exptl_crystal_size_max 0.10
_exptl_crystal_size_mid 0.10
_exptl_crystal_size_min 0.05
_refine_diff_density_max 1.669
_refine_diff_density_min -2.948
_refine_diff_density_rms 0.635
_refine_ls_extinction_method none
_refine_ls_goodness_of_fit_ref 1.164
_refine_ls_hydrogen_treatment mixed
_refine_ls_matrix_type full
_refine_ls_number_parameters 329
_refine_ls_number_reflns 5744
_refine_ls_number_restraints 0
_refine_ls_restrained_S_all 1.164
_refine_ls_R_factor_all 0.0747
_refine_ls_R_factor_gt 0.0546
_refine_ls_shift/su_max 0.025
_refine_ls_shift/su_mean 0.002
_refine_ls_structure_factor_coef Fsqd
_refine_ls_weighting_details 'calc w=1/[\s^2^(Fo^2^)+(0.0536P)^2^+99.1361P] where P=(Fo^2^+2Fc^2^)/3'
_refine_ls_weighting_scheme calc
_refine_ls_wR_factor_gt 0.1217
_refine_ls_wR_factor_ref 0.1371
_reflns_number_gt 4775
_reflns_number_total 5744
_reflns_threshold_expression >2sigma(I)
_cod_data_source_file ic0617689-file001_4.cif
_cod_data_source_block NdLnPf-3
_cod_depositor_comments
;
The following automatic conversions were performed:
'_symmetry_cell_setting' value 'Monoclinic' changed to 'monoclinic'
according to '/home/saulius/struct/CIF-dictionaries/cif_core.dic'
dictionary named 'cif_core.dic' version 2.4.1 from 2010-06-29.

Automatic conversion script
Id: cif_fix_enum 1527 2010-12-29 10:47:43Z saulius 
;
_cod_original_cell_volume 4634.9(9)
_cod_original_formula_sum 'C15 H19.50 Nd2.50 O16.50 S3'
_cod_database_code 4307229

loop_
_symmetry_equiv_pos_as_xyz
'x, y, z'
'-x, y, -z+1/2'
'x+1/2, y+1/2, z'
'-x+1/2, y+1/2, -z+1/2'
'-x, -y, -z'
'x, -y, z-1/2'
'-x+1/2, -y+1/2, -z'
'x+1/2, -y+1/2, z-1/2'

loop_
_atom_site_label
_atom_site_type_symbol
_atom_site_fract_x
_atom_site_fract_y
_atom_site_fract_z
_atom_site_U_iso_or_equiv
_atom_site_adp_type
_atom_site_occupancy
_atom_site_symmetry_multiplicity
_atom_site_calc_flag
_atom_site_refinement_flags
_atom_site_disorder_assembly
_atom_site_disorder_group
Nd1 Nd 1.051045(13) 0.31509(8) 0.18992(2) 0.02940(14) Uani 1 1 d . . .
Nd2 Nd 0.934046(15) 0.31541(7) 0.149865(18) 0.02323(13) Uani 1 1 d . . .
Nd3 Nd 1.0000 0.80745(11) 0.2500 0.01911(14) Uani 1 2 d S . .
S1 S 0.88154(6) 0.8150(4) 0.05483(8) 0.0210(4) Uani 1 1 d . . .
S2 S 1.08631(6) 0.8161(4) 0.11933(9) 0.0240(4) Uani 1 1 d . . .
S3 S 0.84798(6) 0.2043(4) 0.20171(10) 0.0234(4) Uani 1 1 d . . .
O1 O 0.8932(2) 0.624(2) 0.0912(6) 0.109(5) Uani 1 1 d . . .
O2 O 0.8957(2) 1.0205(19) 0.0850(6) 0.102(5) Uani 1 1 d . . .
O3 O 0.8935(2) 0.800(2) 0.0051(3) 0.081(4) Uani 1 1 d . . .
O4 O 1.0745(3) 0.637(2) 0.1480(6) 0.101(5) Uani 1 1 d . . .
O5 O 1.0829(2) 1.0291(18) 0.1447(4) 0.072(3) Uani 1 1 d . . .
O6 O 1.0640(2) 0.8191(18) 0.0579(3) 0.059(3) Uani 1 1 d . . .
O7 O 0.85954(18) 0.3069(11) 0.1552(3) 0.0301(14) Uani 1 1 d . . .
O8 O 0.8510(2) -0.0364(11) 0.2029(3) 0.0366(16) Uani 1 1 d . . .
O9 O 1.06091(18) 0.0592(11) 0.2708(3) 0.0286(13) Uani 1 1 d . . .
O10 O 1.06440(19) 0.5686(12) 0.2714(3) 0.0323(15) Uani 1 1 d . . .
O11 O 1.0246(8) 0.332(3) 0.0728(7) 0.174(9) Uani 1 1 d . . .
O12 O 0.87054(18) 0.3059(11) 0.2584(3) 0.0308(14) Uani 1 1 d . . .
O13 O 0.99256(17) 0.0632(10) 0.1608(2) 0.0243(12) Uani 1 1 d . . .
O14 O 0.99185(17) 0.5696(12) 0.1621(3) 0.0302(14) Uani 1 1 d . . .
O15 O 1.0000 0.342(3) 0.2500 0.096(5) Uani 1 2 d S . .
O16 O 0.9800(2) 0.8076(18) 0.0503(4) 0.064(3) Uani 1 1 d . . .
O17 O 0.9412(8) 0.332(2) 0.0505(5) 0.195(12) Uani 1 1 d . . .
C1 C 0.8264(2) 0.8221(15) 0.0282(4) 0.0254(17) Uani 1 1 d . . .
C2 C 0.8069(3) 0.9991(15) -0.0092(4) 0.032(2) Uani 1 1 d . . .
H2 H 0.8228 1.1111 -0.0180 0.038 Uiso 1 1 calc R . .
C3 C 0.7642(3) 1.0068(16) -0.0329(5) 0.039(3) Uani 1 1 d . . .
H3 H 0.7512 1.1236 -0.0581 0.047 Uiso 1 1 calc R . .
C4 C 0.7600(3) 0.6614(15) 0.0192(4) 0.0294(19) Uani 1 1 d . . .
C5 C 0.80456(15) 0.6601(9) 0.0437(2) 0.032(2) Uani 1 1 d . . .
H5 H 0.8184 0.5484 0.0702 0.038 Uiso 1 1 calc R . .
C6 C 1.13916(15) 0.7669(9) 0.1297(2) 0.0224(17) Uani 1 1 d R . .
C7 C 1.16903(15) 0.9213(9) 0.1581(2) 0.0232(17) Uani 1 1 d R . .
H7 H 1.1613 1.0560 0.1709 0.028 Uiso 1 1 d R . .
C8 C 1.2120(2) 0.8746(14) 0.1677(3) 0.0202(16) Uani 1 1 d . . .
C9 C 1.1898(3) 0.5145(15) 0.1161(4) 0.0264(18) Uani 1 1 d . . .
H9 H 1.1964 0.3804 0.1016 0.032 Uiso 1 1 calc R . .
C10 C 1.1496(3) 0.5637(16) 0.1078(4) 0.0293(19) Uani 1 1 d . . .
H10 H 1.1286 0.4634 0.0876 0.035 Uiso 1 1 calc R . .
C11 C 0.7951(2) 0.2702(13) 0.1872(4) 0.0197(16) Uani 1 1 d . . .
C12 C 0.7849(2) 0.4818(14) 0.2067(4) 0.0248(18) Uani 1 1 d . . .
H12 H 0.8057 0.5854 0.2253 0.030 Uiso 1 1 calc R . .
C13 C 1.2440(3) 1.0295(15) 0.1975(4) 0.0269(18) Uani 1 1 d . . .
H13 H 1.2370 1.1649 0.2110 0.032 Uiso 1 1 calc R . .
C14 C 0.7219(2) 0.1674(14) 0.1468(4) 0.0206(16) Uani 1 1 d . . .
C15 C 0.7647(2) 0.1206(14) 0.1581(4) 0.0222(17) Uani 1 1 d . . .
H15 H 0.7721 -0.0150 0.1453 0.027 Uiso 1 1 calc R . .
H91 H 1.0768 0.0042 0.2764 0.050 Uiso 1 1 d . . .
H101 H 1.0928 0.5687 0.2851 0.043 Uiso 1 1 d . . .
H111 H 1.0334 0.1841 0.0624 0.050 Uiso 1 1 d . . .
H112 H 1.0070 0.2329 0.0900 0.050 Uiso 1 1 d . . .
H131 H 0.9879 0.0195 0.1296 0.051 Uiso 1 1 d . . .
H141 H 0.9874 0.5549 0.1370 0.050 Uiso 1 1 d . . .
H151 H 1.0000 0.1600 0.2500 0.050 Uiso 1 2 d S . .
H161 H 1.0044 0.9062 0.0377 0.050 Uiso 1 1 d . . .
H162 H 0.9662 0.8163 0.0128 0.050 Uiso 1 1 d . . .
H171 H 0.9628 0.3150 0.0547 0.050 Uiso 1 1 d . . .
H172 H 0.9236 0.3284 0.0311 0.050 Uiso 1 1 d . . .

loop_
_atom_site_aniso_label
_atom_site_aniso_U_11
_atom_site_aniso_U_22
_atom_site_aniso_U_33
_atom_site_aniso_U_23
_atom_site_aniso_U_13
_atom_site_aniso_U_12
Nd1 0.0128(2) 0.0141(2) 0.0571(3) 0.0038(2) 0.0068(2) -0.00040(17)
Nd2 0.0338(3) 0.0141(2) 0.0182(2) 0.00010(18) 0.00450(18) 0.00289(18)
Nd3 0.0110(3) 0.0286(3) 0.0171(3) 0.000 0.0042(2) 0.000
S1 0.0140(8) 0.0228(10) 0.0214(9) 0.0014(8) 0.0002(7) -0.0017(8)
S2 0.0132(9) 0.0376(12) 0.0225(9) 0.0037(9) 0.0081(7) -0.0007(9)
S3 0.0110(8) 0.0224(10) 0.0359(11) 0.0032(9) 0.0071(8) 0.0004(8)
O1 0.019(4) 0.124(10) 0.162(11) 0.120(9) 0.004(5) 0.007(5)
O2 0.023(4) 0.103(8) 0.158(11) -0.107(8) 0.002(5) -0.006(5)
O3 0.026(4) 0.192(12) 0.025(4) -0.005(6) 0.010(3) 0.008(6)
O4 0.035(5) 0.128(10) 0.155(11) 0.115(9) 0.051(6) 0.032(5)
O5 0.019(3) 0.099(7) 0.097(7) -0.065(6) 0.019(4) -0.001(4)
O6 0.020(3) 0.129(9) 0.025(3) -0.008(4) 0.002(3) 0.017(4)
O7 0.021(3) 0.032(3) 0.038(3) 0.008(3) 0.010(3) 0.003(3)
O8 0.026(3) 0.019(3) 0.064(5) 0.002(3) 0.016(3) -0.001(3)
O9 0.025(3) 0.021(3) 0.045(4) -0.008(3) 0.018(3) -0.010(3)
O10 0.030(3) 0.035(4) 0.040(4) 0.013(3) 0.022(3) 0.016(3)
O11 0.36(3) 0.092(11) 0.108(11) -0.017(9) 0.137(16) -0.030(14)
O12 0.014(3) 0.036(4) 0.038(3) 0.004(3) 0.004(3) 0.002(3)
O13 0.024(3) 0.026(3) 0.021(3) -0.007(3) 0.005(2) -0.008(3)
O14 0.018(3) 0.038(4) 0.027(3) -0.012(3) -0.001(2) 0.005(3)
O15 0.095(13) 0.086(12) 0.109(13) 0.000 0.038(11) 0.000
O16 0.027(4) 0.108(8) 0.053(5) 0.009(5) 0.009(4) -0.003(5)
O17 0.49(4) 0.062(8) 0.048(6) -0.007(6) 0.110(13) 0.017(13)
C1 0.015(4) 0.033(5) 0.024(4) 0.003(4) 0.002(3) -0.003(4)
C2 0.021(4) 0.025(5) 0.047(6) 0.014(4) 0.010(4) -0.005(3)
C3 0.025(4) 0.030(5) 0.056(6) 0.029(5) 0.006(4) 0.007(4)
C4 0.018(4) 0.028(5) 0.039(5) 0.014(4) 0.007(4) 0.002(3)
C5 0.018(4) 0.031(5) 0.039(5) 0.019(4) 0.000(4) 0.008(4)
C6 0.017(4) 0.026(4) 0.025(4) 0.002(3) 0.008(3) 0.000(3)
C7 0.021(4) 0.026(4) 0.026(4) 0.004(4) 0.011(3) 0.006(3)
C8 0.016(4) 0.021(4) 0.023(4) 0.001(3) 0.006(3) -0.002(3)
C9 0.021(4) 0.023(4) 0.035(5) -0.008(4) 0.009(4) -0.003(3)
C10 0.020(4) 0.033(5) 0.033(5) -0.006(4) 0.007(4) -0.010(4)
C11 0.008(3) 0.018(4) 0.030(4) 0.002(3) 0.004(3) 0.001(3)
C12 0.015(4) 0.018(4) 0.037(5) -0.011(4) 0.003(3) -0.006(3)
C13 0.025(4) 0.021(4) 0.034(5) -0.005(4) 0.010(4) 0.000(3)
C14 0.010(3) 0.024(4) 0.026(4) 0.000(3) 0.006(3) 0.001(3)
C15 0.019(4) 0.018(4) 0.030(4) 0.000(3) 0.010(3) 0.001(3)

loop_
_atom_type_symbol
_atom_type_description
_atom_type_scat_dispersion_real
_atom_type_scat_dispersion_imag
_atom_type_scat_source
C C 0.0033 0.0016 'International Tables Vol C Tables 4.2.6.8 and 6.1.1.4'
H H 0.0000 0.0000 'International Tables Vol C Tables 4.2.6.8 and 6.1.1.4'
O O 0.0106 0.0060 'International Tables Vol C Tables 4.2.6.8 and 6.1.1.4'
S S 0.1246 0.1234 'International Tables Vol C Tables 4.2.6.8 and 6.1.1.4'
Nd Nd -0.1943 3.0179 'International Tables Vol C Tables 4.2.6.8 and 6.1.1.4'

loop_
_geom_angle_atom_site_label_1
_geom_angle_atom_site_label_2
_geom_angle_atom_site_label_3
_geom_angle
_geom_angle_site_symmetry_1
_geom_angle_site_symmetry_3
_geom_angle_publ_flag
O10 Nd1 O13 122.2(2) . . ?
O10 Nd1 O9 77.8(2) . . ?
O13 Nd1 O9 73.39(19) . . ?
O10 Nd1 O4 81.9(4) . . ?
O13 Nd1 O4 136.8(3) . . ?
O9 Nd1 O4 149.8(3) . . ?
O10 Nd1 O14 75.0(2) . . ?
O13 Nd1 O14 77.1(2) . . ?
O9 Nd1 O14 119.0(2) . . ?
O4 Nd1 O14 76.1(3) . . ?
O10 Nd1 O5 144.1(2) . 1_545 ?
O13 Nd1 O5 83.8(2) . 1_545 ?
O9 Nd1 O5 88.4(3) . 1_545 ?
O4 Nd1 O5 95.2(4) . 1_545 ?
O14 Nd1 O5 139.3(3) . 1_545 ?
O10 Nd1 O12 74.9(2) . 2_755 ?
O13 Nd1 O12 139.7(2) . 2_755 ?
O9 Nd1 O12 76.1(2) . 2_755 ?
O4 Nd1 O12 77.2(3) . 2_755 ?
O14 Nd1 O12 142.0(2) . 2_755 ?
O5 Nd1 O12 69.6(2) 1_545 2_755 ?
O10 Nd1 O15 58.5(3) . . ?
O13 Nd1 O15 63.7(3) . . ?
O9 Nd1 O15 61.3(3) . . ?
O4 Nd1 O15 124.2(5) . . ?
O14 Nd1 O15 57.9(3) . . ?
O5 Nd1 O15 140.0(5) 1_545 . ?
O12 Nd1 O15 121.05(15) 2_755 . ?
O10 Nd1 O11 138.8(4) . . ?
O13 Nd1 O11 76.7(5) . . ?
O9 Nd1 O11 142.3(4) . . ?
O4 Nd1 O11 64.0(5) . . ?
O14 Nd1 O11 74.9(5) . . ?
O5 Nd1 O11 65.8(5) 1_545 . ?
O12 Nd1 O11 115.8(6) 2_755 . ?
O15 Nd1 O11 122.9(5) . . ?
O10 Nd1 Nd2 39.11(15) . 2_755 ?
O13 Nd1 Nd2 96.02(13) . 2_755 ?
O9 Nd1 Nd2 39.09(14) . 2_755 ?
O4 Nd1 Nd2 119.4(4) . 2_755 ?
O14 Nd1 Nd2 95.01(14) . 2_755 ?
O5 Nd1 Nd2 122.8(3) 1_545 2_755 ?
O12 Nd1 Nd2 75.37(15) 2_755 2_755 ?
O15 Nd1 Nd2 45.77(3) . 2_755 ?
O11 Nd1 Nd2 168.6(5) . 2_755 ?
O10 Nd1 Nd3 98.72(15) . 1_545 ?
O13 Nd1 Nd3 38.20(14) . 1_545 ?
O9 Nd1 Nd3 35.34(14) . 1_545 ?
O4 Nd1 Nd3 173.9(2) . 1_545 ?
O14 Nd1 Nd3 98.18(16) . 1_545 ?
O5 Nd1 Nd3 87.8(3) 1_545 1_545 ?
O12 Nd1 Nd3 108.87(15) 2_755 1_545 ?
O15 Nd1 Nd3 52.3(4) . 1_545 ?
O11 Nd1 Nd3 112.8(4) . 1_545 ?
Nd2 Nd1 Nd3 62.606(12) 2_755 1_545 ?
O2 Nd2 O10 145.5(3) 1_545 2_755 ?
O2 Nd2 O9 86.4(4) 1_545 2_755 ?
O10 Nd2 O9 77.5(2) 2_755 2_755 ?
O2 Nd2 O14 140.0(3) 1_545 . ?
O10 Nd2 O14 74.0(2) 2_755 . ?
O9 Nd2 O14 117.8(2) 2_755 . ?
O2 Nd2 O1 95.3(5) 1_545 . ?
O10 Nd2 O1 81.2(4) 2_755 . ?
O9 Nd2 O1 143.7(3) 2_755 . ?
O14 Nd2 O1 83.2(3) . . ?
O2 Nd2 O13 82.2(2) 1_545 . ?
O10 Nd2 O13 120.3(2) 2_755 . ?
O9 Nd2 O13 72.51(19) 2_755 . ?
O14 Nd2 O13 76.4(2) . . ?
O1 Nd2 O13 143.7(3) . . ?
O2 Nd2 O17 67.3(6) 1_545 . ?
O10 Nd2 O17 138.9(3) 2_755 . ?
O9 Nd2 O17 142.1(3) 2_755 . ?
O14 Nd2 O17 75.2(5) . . ?
O1 Nd2 O17 68.7(5) . . ?
O13 Nd2 O17 77.1(5) . . ?
O2 Nd2 O7 72.5(3) 1_545 . ?
O10 Nd2 O7 74.0(2) 2_755 . ?
O9 Nd2 O7 75.30(19) 2_755 . ?
O14 Nd2 O7 141.2(2) . . ?
O1 Nd2 O7 70.8(3) . . ?
O13 Nd2 O7 139.9(2) . . ?
O17 Nd2 O7 118.3(6) . . ?
O2 Nd2 O15 136.8(5) 1_545 . ?
O10 Nd2 O15 57.7(3) 2_755 . ?
O9 Nd2 O15 60.6(3) 2_755 . ?
O14 Nd2 O15 57.3(3) . . ?
O1 Nd2 O15 127.9(5) . . ?
O13 Nd2 O15 62.6(3) . . ?
O17 Nd2 O15 122.4(6) . . ?
O7 Nd2 O15 119.01(14) . . ?
O2 Nd2 Nd1 121.7(4) 1_545 2_755 ?
O10 Nd2 Nd1 38.79(17) 2_755 2_755 ?
O9 Nd2 Nd1 39.04(15) 2_755 2_755 ?
O14 Nd2 Nd1 93.61(14) . 2_755 ?
O1 Nd2 Nd1 116.8(4) . 2_755 ?
O13 Nd2 Nd1 94.45(13) . 2_755 ?
O17 Nd2 Nd1 167.2(6) . 2_755 ?
O7 Nd2 Nd1 74.27(14) . 2_755 ?
O15 Nd2 Nd1 44.84(3) . 2_755 ?
O2 Nd2 Nd3 85.1(3) 1_545 1_545 ?
O10 Nd2 Nd3 97.64(17) 2_755 1_545 ?
O9 Nd2 Nd3 34.74(13) 2_755 1_545 ?
O14 Nd2 Nd3 97.48(15) . 1_545 ?
O1 Nd2 Nd3 178.4(3) . 1_545 ?
O13 Nd2 Nd3 37.88(13) . 1_545 ?
O17 Nd2 Nd3 112.8(4) . 1_545 ?
O7 Nd2 Nd3 107.92(14) . 1_545 ?
O15 Nd2 Nd3 51.7(4) . 1_545 ?
Nd1 Nd2 Nd3 61.798(11) 2_755 1_545 ?
O9 Nd3 O9 105.5(3) 1_565 2_765 ?
O9 Nd3 O14 110.6(2) 1_565 . ?
O9 Nd3 O14 109.4(2) 2_765 . ?
O9 Nd3 O14 109.4(2) 1_565 2_755 ?
O9 Nd3 O14 110.6(2) 2_765 2_755 ?
O14 Nd3 O14 111.1(3) . 2_755 ?
O9 Nd3 O10 177.0(2) 1_565 2_755 ?
O9 Nd3 O10 71.5(2) 2_765 2_755 ?
O14 Nd3 O10 71.1(2) . 2_755 ?
O14 Nd3 O10 71.8(2) 2_755 2_755 ?
O9 Nd3 O10 71.5(2) 1_565 . ?
O9 Nd3 O10 177.0(2) 2_765 . ?
O14 Nd3 O10 71.8(2) . . ?
O14 Nd3 O10 71.1(2) 2_755 . ?
O10 Nd3 O10 111.4(3) 2_755 . ?
O9 Nd3 O13 69.15(19) 1_565 2_765 ?
O9 Nd3 O13 69.3(2) 2_765 2_765 ?
O14 Nd3 O13 178.4(2) . 2_765 ?
O14 Nd3 O13 70.4(2) 2_755 2_765 ?
O10 Nd3 O13 109.11(19) 2_755 2_765 ?
O10 Nd3 O13 109.5(2) . 2_765 ?
O9 Nd3 O13 69.3(2) 1_565 1_565 ?
O9 Nd3 O13 69.15(19) 2_765 1_565 ?
O14 Nd3 O13 70.4(2) . 1_565 ?
O14 Nd3 O13 178.4(2) 2_755 1_565 ?
O10 Nd3 O13 109.5(2) 2_755 1_565 ?
O10 Nd3 O13 109.11(19) . 1_565 ?
O13 Nd3 O13 108.2(3) 2_765 1_565 ?
O9 Nd3 O15 127.23(15) 1_565 . ?
O9 Nd3 O15 127.23(15) 2_765 . ?
O14 Nd3 O15 55.54(16) . . ?
O14 Nd3 O15 55.54(16) 2_755 . ?
O10 Nd3 O15 55.72(16) 2_755 . ?
O10 Nd3 O15 55.72(16) . . ?
O13 Nd3 O15 125.92(13) 2_765 . ?
O13 Nd3 O15 125.92(13) 1_565 . ?
O9 Nd3 Nd1 145.59(15) 1_565 2_755 ?
O9 Nd3 Nd1 94.19(14) 2_765 2_755 ?
O14 Nd3 Nd1 88.08(16) . 2_755 ?
O14 Nd3 Nd1 36.26(14) 2_755 2_755 ?
O10 Nd3 Nd1 35.85(16) 2_755 2_755 ?
O10 Nd3 Nd1 88.54(15) . 2_755 ?
O13 Nd3 Nd1 92.91(13) 2_765 2_755 ?
O13 Nd3 Nd1 145.09(12) 1_565 2_755 ?
O15 Nd3 Nd1 42.085(10) . 2_755 ?
O9 Nd3 Nd2 93.49(15) 1_565 2_755 ?
O9 Nd3 Nd2 146.14(14) 2_765 2_755 ?
O14 Nd3 Nd2 88.81(15) . 2_755 ?
O14 Nd3 Nd2 35.64(15) 2_755 2_755 ?
O10 Nd3 Nd2 88.98(17) 2_755 2_755 ?
O10 Nd3 Nd2 35.73(14) . 2_755 ?
O13 Nd3 Nd2 92.77(12) 2_765 2_755 ?
O13 Nd3 Nd2 144.68(13) 1_565 2_755 ?
O15 Nd3 Nd2 42.565(10) . 2_755 ?
Nd1 Nd3 Nd2 57.079(14) 2_755 2_755 ?
O9 Nd3 Nd1 85.09(14) 1_565 2_765 ?
O9 Nd3 Nd1 34.44(15) 2_765 2_765 ?
O14 Nd3 Nd1 143.66(14) . 2_765 ?
O14 Nd3 Nd1 92.62(16) 2_755 2_765 ?
O10 Nd3 Nd1 92.16(15) 2_755 2_765 ?
O10 Nd3 Nd1 144.06(16) . 2_765 ?
O13 Nd3 Nd1 34.97(12) 2_765 2_765 ?
O13 Nd3 Nd1 86.38(13) 1_565 2_765 ?
O15 Nd3 Nd1 138.784(10) . 2_765 ?
Nd1 Nd3 Nd1 96.698(14) 2_755 2_765 ?
Nd2 Nd3 Nd1 123.855(12) 2_755 2_765 ?
O3 S1 O1 112.6(8) . . ?
O3 S1 O2 110.5(8) . . ?
O1 S1 O2 113.4(8) . . ?
O3 S1 C1 106.3(4) . . ?
O1 S1 C1 106.3(4) . . ?
O2 S1 C1 107.3(5) . . ?
O4 S2 O6 112.9(7) . . ?
O4 S2 O5 112.1(8) . . ?
O6 S2 O5 110.3(6) . . ?
O4 S2 C6 105.2(4) . . ?
O6 S2 C6 107.5(3) . . ?
O5 S2 C6 108.5(4) . . ?
O8 S3 O7 113.3(4) . . ?
O8 S3 O12 112.6(4) . . ?
O7 S3 O12 111.4(4) . . ?
O8 S3 C11 106.7(4) . . ?
O7 S3 C11 106.9(4) . . ?
O12 S3 C11 105.4(4) . . ?
S1 O1 Nd2 162.0(6) . . ?
S1 O2 Nd2 166.2(7) . 1_565 ?
S2 O4 Nd1 175.5(10) . . ?
S2 O5 Nd1 156.0(5) . 1_565 ?
S3 O7 Nd2 125.7(3) . . ?
Nd2 O9 Nd1 101.9(2) 2_755 . ?
Nd2 O9 Nd3 111.4(2) 2_755 1_545 ?
Nd1 O9 Nd3 110.2(2) . 1_545 ?
Nd1 O10 Nd2 102.1(3) . 2_755 ?
Nd1 O10 Nd3 106.3(2) . . ?
Nd2 O10 Nd3 106.9(2) 2_755 . ?
S3 O12 Nd1 126.8(4) . 2_755 ?
Nd1 O13 Nd2 102.6(2) . . ?
Nd1 O13 Nd3 106.8(2) . 1_545 ?
Nd2 O13 Nd3 106.8(2) . 1_545 ?
Nd2 O14 Nd1 102.3(3) . . ?
Nd2 O14 Nd3 107.5(2) . . ?
Nd1 O14 Nd3 106.3(2) . . ?
Nd1 O15 Nd1 173.0(7) 2_755 . ?
Nd1 O15 Nd2 89.40(5) 2_755 . ?
Nd1 O15 Nd2 90.19(5) . . ?
Nd1 O15 Nd2 90.19(5) 2_755 2_755 ?
Nd1 O15 Nd2 89.40(5) . 2_755 ?
Nd2 O15 Nd2 173.2(7) . 2_755 ?
Nd1 O15 Nd3 93.5(4) 2_755 . ?
Nd1 O15 Nd3 93.5(4) . . ?
Nd2 O15 Nd3 93.4(4) . . ?
Nd2 O15 Nd3 93.4(4) 2_755 . ?
C5 C1 C2 122.2(7) . . ?
C5 C1 S1 120.3(6) . . ?
C2 C1 S1 117.5(6) . . ?
C3 C2 C1 119.7(8) . . ?
C2 C3 C4 120.3(8) . 7_665 ?
C3 C4 C5 121.8(7) 7_665 . ?
C3 C4 C4 119.5(10) 7_665 7_665 ?
C5 C4 C4 118.7(9) . 7_665 ?
C1 C5 C4 119.5(6) . . ?
C7 C6 C10 121.4(4) . . ?
C7 C6 S2 120.73(19) . . ?
C10 C6 S2 117.9(5) . . ?
C6 C7 C8 119.8(4) . . ?
C14 C8 C13 120.5(7) 3 . ?
C14 C8 C7 118.0(7) 3 . ?
C13 C8 C7 121.5(7) . . ?
C10 C9 C14 120.1(8) . 3 ?
C9 C10 C6 120.3(8) . . ?
C15 C11 C12 120.9(7) . . ?
C15 C11 S3 120.2(6) . . ?
C12 C11 S3 118.9(6) . . ?
C13 C12 C11 118.9(7) 3_445 . ?
C12 C13 C8 120.7(8) 3 . ?
C8 C14 C15 117.4(7) 3_445 . ?
C8 C14 C9 120.3(7) 3_445 3_445 ?
C15 C14 C9 122.3(8) . 3_445 ?
C11 C15 C14 121.4(8) . . ?

loop_
_geom_bond_atom_site_label_1
_geom_bond_atom_site_label_2
_geom_bond_distance
_geom_bond_site_symmetry_2
_geom_bond_publ_flag
Nd1 O10 2.404(7) . ?
Nd1 O13 2.399(6) . ?
Nd1 O9 2.415(7) . ?
Nd1 O4 2.429(9) . ?
Nd1 O14 2.427(6) . ?
Nd1 O5 2.475(7) 1_545 ?
Nd1 O12 2.537(6) 2_755 ?
Nd1 O15 2.6450(12) . ?
Nd1 O11 2.675(16) . ?
Nd1 Nd2 3.7512(8) 2_755 ?
Nd1 Nd3 4.0068(7) 1_545 ?
Nd2 O2 2.415(8) 1_545 ?
Nd2 O10 2.420(6) 2_755 ?
Nd2 O9 2.417(6) 2_755 ?
Nd2 O14 2.423(7) . ?
Nd2 O1 2.439(8) . ?
Nd2 O13 2.440(6) . ?
Nd2 O17 2.517(12) . ?
Nd2 O7 2.598(6) . ?
Nd2 O15 2.6878(12) . ?
Nd2 Nd1 3.7512(8) 2_755 ?
Nd2 Nd3 4.0367(7) 1_545 ?
Nd3 O9 2.470(6) 1_565 ?
Nd3 O9 2.470(6) 2_765 ?
Nd3 O14 2.496(6) . ?
Nd3 O14 2.496(6) 2_755 ?
Nd3 O10 2.518(6) 2_755 ?
Nd3 O10 2.518(6) . ?
Nd3 O13 2.589(6) 2_765 ?
Nd3 O13 2.589(6) 1_565 ?
Nd3 O15 2.762(17) . ?
Nd3 Nd1 3.9391(8) 2_755 ?
Nd3 Nd2 3.9666(7) 2_755 ?
Nd3 Nd1 4.0068(7) 2_765 ?
S1 O3 1.409(7) . ?
S1 O1 1.410(9) . ?
S1 O2 1.420(9) . ?
S1 C1 1.771(8) . ?
S2 O4 1.408(9) . ?
S2 O6 1.422(7) . ?
S2 O5 1.429(9) . ?
S2 C6 1.761(5) . ?
S3 O8 1.432(7) . ?
S3 O7 1.457(6) . ?
S3 O12 1.456(7) . ?
S3 C11 1.763(8) . ?
O2 Nd2 2.415(8) 1_565 ?
O5 Nd1 2.475(7) 1_565 ?
O9 Nd2 2.417(6) 2_755 ?
O9 Nd3 2.470(6) 1_545 ?
O10 Nd2 2.420(6) 2_755 ?
O12 Nd1 2.537(6) 2_755 ?
O13 Nd3 2.589(6) 1_545 ?
O15 Nd1 2.6450(12) 2_755 ?
O15 Nd2 2.6878(11) 2_755 ?
C1 C5 1.349(10) . ?
C1 C2 1.399(12) . ?
C2 C3 1.372(13) . ?
C3 C4 1.410(12) 7_665 ?
C4 C3 1.410(12) 7_665 ?
C4 C5 1.430(10) . ?
C4 C4 1.417(17) 7_665 ?
C6 C7 1.3674 . ?
C6 C10 1.414(11) . ?
C7 C8 1.434(9) . ?
C8 C14 1.417(11) 3 ?
C8 C13 1.420(11) . ?
C9 C10 1.352(12) . ?
C9 C14 1.421(11) 3 ?
C11 C15 1.365(11) . ?
C11 C12 1.428(11) . ?
C12 C13 1.368(11) 3_445 ?
C13 C12 1.368(11) 3 ?
C14 C8 1.417(11) 3_445 ?
C14 C15 1.419(10) . ?
C14 C9 1.421(11) 3_445 ?
